data_4505555
loop_
_publ_author_name
'Zhang, Shu-Quan'
'Jiang, Fei-Long'
'Wu, Ming-Yan'
'Ma, Jie'
'Bu, Yang'
'Hong, Mao-Chun'

_publ_section_title
;
 Assembly of Discrete One-, Two-, and Three-Dimensional Zn(II) Complexes
 Containing Semirigid V-Shaped Tricarboxylate Ligands
;
_journal_issue 3
_journal_name_full 'Crystal Growth &amp; Design'
_journal_page_first 1452
_journal_paper_doi 10.1021/cg201556b
_journal_volume 12
_journal_year 2012
_chemical_formula_sum 'C27 H18 N2 O8 Zn'
_chemical_formula_weight 563.80
_chemical_name_systematic
; 
 ? 
;
_space_group_IT_number 14
_symmetry_cell_setting monoclinic
_symmetry_space_group_name_Hall '-P 2ybc'
_symmetry_space_group_name_H-M 'P 1 21/c 1'
_atom_sites_solution_hydrogens geom
_atom_sites_solution_primary direct
_atom_sites_solution_secondary difmap
_audit_creation_method SHELXL-97
_cell_angle_alpha 90.00
_cell_angle_beta 102.395(4)
_cell_angle_gamma 90.00
_cell_formula_units_Z 4
_cell_length_a 10.946(3)
_cell_length_b 21.049(5)
_cell_length_c 10.570(3)
_cell_measurement_reflns_used 6205
_cell_measurement_temperature 293(2)
_cell_measurement_theta_max 27.4835
_cell_measurement_theta_min 2.1363
_cell_volume 2378.6(11)
_computing_cell_refinement 'CrystalClear (Rigaku Inc., 2007)'
_computing_data_collection 'CrystalClear (Rigaku Inc., 2007)'
_computing_data_reduction 'CrystalClear (Rigaku Inc., 2007)'
_computing_molecular_graphics 'Bruker SHELXTL'
_computing_publication_material 'Bruker SHELXTL'
_computing_structure_refinement 'SHELXL-97 (Sheldrick, 1997)'
_computing_structure_solution 'SHELXS-97 (Sheldrick, 1990)'
_diffrn_ambient_temperature 293(2)
_diffrn_measured_fraction_theta_full 0.998
_diffrn_measured_fraction_theta_max 0.998
_diffrn_measurement_device_type 'Rigaku Mercury CCD area-detector'
_diffrn_measurement_method \w
_diffrn_radiation_monochromator graphite
_diffrn_radiation_source 'fine-focus sealed tube'
_diffrn_radiation_type MoK\a
_diffrn_radiation_wavelength 0.71073
_diffrn_reflns_av_R_equivalents 0.0263
_diffrn_reflns_av_sigmaI/netI 0.0243
_diffrn_reflns_limit_h_max 14
_diffrn_reflns_limit_h_min -14
_diffrn_reflns_limit_k_max 24
_diffrn_reflns_limit_k_min -27
_diffrn_reflns_limit_l_max 13
_diffrn_reflns_limit_l_min -13
_diffrn_reflns_number 18507
_diffrn_reflns_theta_full 27.48
_diffrn_reflns_theta_max 27.48
_diffrn_reflns_theta_min 2.20
_exptl_absorpt_coefficient_mu 1.090
_exptl_absorpt_correction_T_max 1.0000
_exptl_absorpt_correction_T_min 0.7708
_exptl_absorpt_correction_type multi-scan
_exptl_absorpt_process_details '(CrystalClear; Rigaku, 2000)'
_exptl_crystal_colour colorless
_exptl_crystal_density_diffrn 1.574
_exptl_crystal_density_method 'not measured'
_exptl_crystal_description block
_exptl_crystal_F_000 1152
_exptl_crystal_size_max 0.3
_exptl_crystal_size_mid 0.25
_exptl_crystal_size_min 0.22
_refine_diff_density_max 1.859
_refine_diff_density_min -0.849
_refine_diff_density_rms 0.104
_refine_ls_extinction_coef 0.0078(18)
_refine_ls_extinction_expression Fc^*^=kFc[1+0.001xFc^2^\l^3^/sin(2\q)]^-1/4^
_refine_ls_extinction_method SHELXL
_refine_ls_goodness_of_fit_ref 0.952
_refine_ls_hydrogen_treatment constr
_refine_ls_matrix_type full
_refine_ls_number_parameters 364
_refine_ls_number_reflns 5453
_refine_ls_number_restraints 0
_refine_ls_restrained_S_all 0.952
_refine_ls_R_factor_all 0.0721
_refine_ls_R_factor_gt 0.0681
_refine_ls_shift/su_max 0.085
_refine_ls_shift/su_mean 0.011
_refine_ls_structure_factor_coef Fsqd
_refine_ls_weighting_details 'calc w=1/[\s^2^(Fo^2^)+(0.1433P)^2^+2.4140P] where P=(Fo^2^+2Fc^2^)/3'
_refine_ls_weighting_scheme calc
_refine_ls_wR_factor_gt 0.2023
_refine_ls_wR_factor_ref 0.2076
_reflns_number_gt 4980
_reflns_number_total 5453
_reflns_threshold_expression >2sigma(I)
_cod_data_source_file cg201556b_si_001.cif
_cod_data_source_block 2
_cod_depositor_comments
;
The following automatic conversions were performed:

'_exptl_absorpt_correction_type' value 'Multi-scan' changed to
'multi-scan' according to
/home/saulius/struct/CIF-dictionaries/cif_core.dic dictionary named
'cif_core.dic' version 2.4.1 from 2010-06-29.

Automatic conversion script
Id: cif_fix_values 1715 2011-07-08 13:25:40Z adriana 
;
_cod_original_cell_volume 2378.5(10)
_cod_original_sg_symbol_H-M P21/c
_cod_database_code 4505555

loop_
_symmetry_equiv_pos_as_xyz
'x, y, z'
'-x, y+1/2, -z+1/2'
'-x, -y, -z'
'x, -y-1/2, z-1/2'

loop_
_atom_site_label
_atom_site_type_symbol
_atom_site_fract_x
_atom_site_fract_y
_atom_site_fract_z
_atom_site_U_iso_or_equiv
_atom_site_adp_type
_atom_site_occupancy
_atom_site_symmetry_multiplicity
_atom_site_calc_flag
_atom_site_refinement_flags
_atom_site_disorder_assembly
_atom_site_disorder_group
Zn1 Zn 0.69628(3) 0.97227(2) 0.17217(4) 0.0520(2) Uani 1 1 d . . .
C1 C 0.3192(3) 1.11448(15) 0.0168(3) 0.0403(6) Uani 1 1 d . . .
O1 O 0.3556(3) 1.05765(12) 0.0090(3) 0.0570(6) Uani 1 1 d . . .
O2 O 0.2411(3) 1.13945(14) -0.0699(3) 0.0617(7) Uani 1 1 d . . .
O7 O 0.5338(3) 1.26792(14) 0.4457(3) 0.0663(8) Uani 1 1 d . . .
N2 N 0.8834(2) 1.00291(13) 0.1905(2) 0.0425(5) Uani 1 1 d . A .
N1 N 0.7839(3) 0.92343(15) 0.3401(3) 0.0551(7) Uani 1 1 d . A .
O5 O 1.0581(3) 1.21066(15) 0.8105(3) 0.0726(8) Uani 1 1 d . . .
C3 C 0.3765(3) 1.15166(14) 0.1354(3) 0.0401(6) Uani 1 1 d . A .
C12 C 0.8420(3) 1.20959(17) 0.7225(3) 0.0487(7) Uani 1 1 d . . .
C20 C 0.9626(3) 0.97391(14) 0.2895(3) 0.0416(6) Uani 1 1 d . . .
O8 O 0.5170(5) 0.9168(3) 0.1868(5) 0.1249(18) Uani 1 1 d . A .
C4 C 0.3200(3) 1.20631(16) 0.1647(3) 0.0463(7) Uani 1 1 d . . .
H4 H 0.2424 1.2186 0.1109 0.056 Uiso 1 1 calc R . .
C10 C 0.6255(4) 1.1983(2) 0.6212(4) 0.0611(9) Uani 1 1 d . . .
H10 H 0.5475 1.1774 0.6145 0.073 Uiso 1 1 calc R . .
O6 O 0.9428(3) 1.14164(18) 0.8932(3) 0.0808(9) Uani 1 1 d . . .
O3 O 0.6131(4) 1.04443(19) 0.2316(6) 0.1148(18) Uani 1 1 d . A .
C19 C 1.0926(3) 0.98518(19) 0.3157(4) 0.0552(9) Uani 1 1 d . A .
C23 C 1.1208(5) 0.9139(2) 0.4990(4) 0.0747(13) Uani 1 1 d . A .
H23 H 1.1743 0.8939 0.5705 0.090 Uiso 1 1 calc R . .
C13 C 0.8515(3) 1.25937(19) 0.6404(4) 0.0555(8) Uani 1 1 d . . .
H13 H 0.9296 1.2801 0.6467 0.067 Uiso 1 1 calc R . .
C14 C 0.7481(4) 1.2796(2) 0.5483(4) 0.0577(9) Uani 1 1 d . . .
H14 H 0.7542 1.3145 0.4930 0.069 Uiso 1 1 calc R . .
C6 C 0.4846(3) 1.22658(16) 0.3474(3) 0.0476(7) Uani 1 1 d . . .
C5 C 0.3716(3) 1.24420(17) 0.2693(3) 0.0509(8) Uani 1 1 d . . .
H5 H 0.3301 1.2817 0.2873 0.061 Uiso 1 1 calc R . .
C18 C 1.1371(4) 1.0273(2) 0.2343(5) 0.0708(12) Uani 1 1 d . . .
H18 H 1.2242 1.0358 0.2479 0.085 Uiso 1 1 calc R A .
C21 C 0.9105(3) 0.93181(15) 0.3684(3) 0.0474(7) Uani 1 1 d . A .
C8 C 0.4904(4) 1.13441(19) 0.2148(4) 0.0651(11) Uani 1 1 d . . .
C22 C 0.9896(5) 0.90101(18) 0.4732(4) 0.0654(11) Uani 1 1 d . . .
C11 C 0.7273(4) 1.1794(2) 0.7130(4) 0.0575(8) Uani 1 1 d . . .
H11 H 0.7196 1.1455 0.7703 0.069 Uiso 1 1 calc R . .
C9 C 0.6357(3) 1.24739(18) 0.5392(3) 0.0518(8) Uani 1 1 d . . .
C7 C 0.5434(4) 1.1722(2) 0.3201(4) 0.0687(12) Uani 1 1 d . A .
H7 H 0.6211 1.1602 0.3738 0.082 Uiso 1 1 calc R . .
C15 C 0.9512(4) 1.18358(18) 0.8190(4) 0.0544(8) Uani 1 1 d . . .
C16 C 0.9294(4) 1.0429(2) 0.1171(4) 0.0562(8) Uani 1 1 d . . .
H16 H 0.8735 1.0635 0.0481 0.067 Uiso 1 1 calc R A .
C27 C 0.7353(6) 0.8851(2) 0.4150(5) 0.0831(15) Uani 1 1 d . . .
H27 H 0.6472 0.8792 0.3970 0.100 Uiso 1 1 calc R A .
C24 C 1.1697(4) 0.9537(3) 0.4242(5) 0.0750(14) Uani 1 1 d . . .
H24 H 1.2573 0.9612 0.4435 0.090 Uiso 1 1 calc R A .
C17 C 1.0570(4) 1.0562(2) 0.1364(5) 0.0698(11) Uani 1 1 d . A .
H17 H 1.0871 1.0852 0.0813 0.084 Uiso 1 1 calc R . .
C25 C 0.9332(8) 0.8601(2) 0.5487(5) 0.0894(18) Uani 1 1 d . A .
H25 H 0.9828 0.8378 0.6196 0.107 Uiso 1 1 calc R . .
C26 C 0.8088(8) 0.8528(3) 0.5197(6) 0.101(2) Uani 1 1 d . A .
H26 H 0.7701 0.8254 0.5709 0.121 Uiso 1 1 calc R . .
H5A H 1.1224 1.1969 0.8650 0.121 Uiso 1 1 d R . .
H8A H 0.4551 0.9114 0.1176 0.121 Uiso 1 1 d R . .
H8B H 0.4781 0.9334 0.2427 0.121 Uiso 1 1 d R . .
C2 C 0.5806(5) 1.0840(3) 0.1677(6) 0.0507(19) Uani 0.628(13) 1 d P A 1
C2' C 0.5251(8) 1.0605(4) 0.2363(7) 0.043(3) Uani 0.372(13) 1 d P A 2
O4 O 0.6176(4) 1.0861(2) 0.0688(5) 0.0572(15) Uani 0.563(8) 1 d P A 1
O4' O 0.4704(9) 1.0199(3) 0.2903(8) 0.080(3) Uani 0.437(8) 1 d P A 2

loop_
_atom_site_aniso_label
_atom_site_aniso_U_11
_atom_site_aniso_U_22
_atom_site_aniso_U_33
_atom_site_aniso_U_23
_atom_site_aniso_U_13
_atom_site_aniso_U_12
Zn1 0.0325(3) 0.0620(3) 0.0564(3) -0.01687(17) -0.00173(18) 0.00282(14)
C1 0.0285(12) 0.0464(15) 0.0435(14) 0.0010(12) 0.0024(11) -0.0029(11)
O1 0.0540(14) 0.0500(13) 0.0568(14) -0.0114(11) -0.0109(11) 0.0078(11)
O2 0.0537(14) 0.0628(16) 0.0565(14) -0.0027(12) -0.0155(12) 0.0100(12)
O7 0.0589(16) 0.0670(16) 0.0606(15) -0.0243(13) -0.0144(12) 0.0178(13)
N2 0.0348(12) 0.0465(14) 0.0430(12) -0.0019(10) 0.0012(10) 0.0005(10)
N1 0.0614(18) 0.0456(15) 0.0608(17) -0.0078(12) 0.0185(15) -0.0081(13)
O5 0.0496(15) 0.0696(18) 0.088(2) 0.0161(15) -0.0091(14) 0.0012(13)
C3 0.0312(13) 0.0413(14) 0.0447(14) 0.0000(11) 0.0011(11) 0.0017(11)
C12 0.0445(16) 0.0548(18) 0.0439(15) -0.0078(13) 0.0031(13) 0.0034(13)
C20 0.0336(15) 0.0433(16) 0.0438(15) -0.0086(11) -0.0007(12) 0.0049(11)
O8 0.121(4) 0.126(4) 0.144(4) -0.042(3) 0.064(3) -0.048(3)
C4 0.0351(14) 0.0507(17) 0.0474(15) -0.0018(13) -0.0038(12) 0.0095(12)
C10 0.0426(18) 0.074(2) 0.064(2) -0.0099(18) 0.0052(16) -0.0094(17)
O6 0.072(2) 0.091(2) 0.0768(19) 0.0330(17) 0.0111(16) 0.0148(17)
O3 0.058(2) 0.064(2) 0.199(5) -0.033(3) -0.025(3) 0.0242(17)
C19 0.0350(16) 0.065(2) 0.060(2) -0.0166(17) -0.0027(14) 0.0077(15)
C23 0.074(3) 0.076(3) 0.059(2) -0.008(2) -0.018(2) 0.032(2)
C13 0.0439(17) 0.065(2) 0.0547(18) -0.0016(16) 0.0033(15) -0.0052(15)
C14 0.060(2) 0.058(2) 0.0503(18) 0.0018(15) 0.0007(16) -0.0010(17)
C6 0.0403(15) 0.0493(17) 0.0484(16) -0.0086(13) -0.0009(13) 0.0044(13)
C5 0.0431(16) 0.0529(18) 0.0522(17) -0.0055(14) 0.0002(14) 0.0162(14)
C18 0.042(2) 0.082(3) 0.091(3) -0.017(2) 0.018(2) -0.0130(17)
C21 0.0549(18) 0.0380(15) 0.0462(15) -0.0054(12) 0.0042(14) 0.0063(13)
C8 0.0502(19) 0.053(2) 0.075(2) -0.0196(18) -0.0238(18) 0.0183(16)
C22 0.094(3) 0.0452(18) 0.0507(18) -0.0034(14) 0.0013(19) 0.0184(19)
C11 0.058(2) 0.063(2) 0.0516(18) 0.0014(16) 0.0112(16) -0.0052(17)
C9 0.0455(17) 0.060(2) 0.0447(16) -0.0124(14) -0.0014(13) 0.0081(14)
C7 0.050(2) 0.066(2) 0.074(2) -0.0213(19) -0.0234(18) 0.0226(18)
C15 0.056(2) 0.0543(19) 0.0515(17) -0.0046(15) 0.0076(15) 0.0017(15)
C16 0.051(2) 0.061(2) 0.0555(19) 0.0052(16) 0.0068(16) -0.0034(16)
C27 0.108(4) 0.064(3) 0.086(3) -0.009(2) 0.039(3) -0.032(3)
C24 0.048(2) 0.091(3) 0.073(3) -0.023(2) -0.018(2) 0.023(2)
C17 0.059(2) 0.081(3) 0.073(3) 0.002(2) 0.023(2) -0.014(2)
C25 0.151(6) 0.056(2) 0.059(2) 0.0113(19) 0.017(3) 0.005(3)
C26 0.166(7) 0.065(3) 0.080(3) 0.013(2) 0.043(4) -0.022(4)
C2 0.037(3) 0.053(3) 0.055(3) -0.003(2) -0.007(2) -0.009(2)
C2' 0.037(5) 0.051(5) 0.035(4) -0.010(3) -0.005(3) 0.000(4)
O4 0.041(2) 0.062(3) 0.067(3) -0.017(2) 0.008(2) 0.0070(19)
O4' 0.103(7) 0.059(4) 0.086(5) 0.013(3) 0.039(5) 0.014(4)

loop_
_atom_type_symbol
_atom_type_description
_atom_type_scat_dispersion_real
_atom_type_scat_dispersion_imag
_atom_type_scat_source
C C 0.0033 0.0016 'International Tables Vol C Tables 4.2.6.8 and 6.1.1.4'
H H 0.0000 0.0000 'International Tables Vol C Tables 4.2.6.8 and 6.1.1.4'
N N 0.0061 0.0033 'International Tables Vol C Tables 4.2.6.8 and 6.1.1.4'
O O 0.0106 0.0060 'International Tables Vol C Tables 4.2.6.8 and 6.1.1.4'
Zn Zn 0.2839 1.4301 'International Tables Vol C Tables 4.2.6.8 and 6.1.1.4'

loop_
_geom_angle_atom_site_label_1
_geom_angle_atom_site_label_2
_geom_angle_atom_site_label_3
_geom_angle
_geom_angle_site_symmetry_1
_geom_angle_site_symmetry_3
O1 Zn1 O3 120.28(18) 3_675 .
O1 Zn1 N1 130.31(11) 3_675 .
O3 Zn1 N1 105.7(2) . .
O1 Zn1 N2 104.88(11) 3_675 .
O3 Zn1 N2 104.10(15) . .
N1 Zn1 N2 79.29(12) . .
O1 Zn1 O8 80.37(16) 3_675 .
O3 Zn1 O8 84.8(2) . .
N1 Zn1 O8 86.37(19) . .
N2 Zn1 O8 164.69(19) . .
O1 Zn1 C2 103.11(14) 3_675 .
O3 Zn1 C2 20.4(2) . .
N1 Zn1 C2 125.21(15) . .
N2 Zn1 C2 100.34(14) . .
O8 Zn1 C2 92.27(19) . .
O2 C1 O1 122.1(3) . .
O2 C1 C3 120.0(3) . .
O1 C1 C3 117.8(3) . .
C1 O1 Zn1 109.5(2) . 3_675
C6 O7 C9 117.7(3) . .
C16 N2 C20 118.8(3) . .
C16 N2 Zn1 128.8(2) . .
C20 N2 Zn1 112.3(2) . .
C27 N1 C21 118.0(4) . .
C27 N1 Zn1 129.6(4) . .
C21 N1 Zn1 112.3(2) . .
C4 C3 C8 118.1(3) . .
C4 C3 C1 119.9(3) . .
C8 C3 C1 121.9(3) . .
C13 C12 C11 119.4(3) . .
C13 C12 C15 123.4(3) . .
C11 C12 C15 117.2(3) . .
N2 C20 C19 121.9(3) . .
N2 C20 C21 117.7(3) . .
C19 C20 C21 120.4(3) . .
C3 C4 C5 122.5(3) . .
C11 C10 C9 120.2(4) . .
C2 O3 C2' 66.0(6) . .
C2 O3 O4' 103.5(5) . .
C2' O3 O4' 38.8(6) . .
C2 O3 Zn1 120.9(6) . .
C2' O3 Zn1 141.1(6) . .
O4' O3 Zn1 111.9(3) . .
C18 C19 C20 117.2(4) . .
C18 C19 C24 124.4(4) . .
C20 C19 C24 118.4(4) . .
C24 C23 C22 121.3(4) . .
C12 C13 C14 120.9(4) . .
C9 C14 C13 118.3(4) . .
C7 C6 O7 124.2(3) . .
C7 C6 C5 119.8(3) . .
O7 C6 C5 115.9(3) . .
C6 C5 C4 118.9(3) . .
C17 C18 C19 120.3(4) . .
N1 C21 C22 122.4(4) . .
N1 C21 C20 118.0(3) . .
C22 C21 C20 119.5(4) . .
C7 C8 C3 120.0(3) . .
C7 C8 C2' 113.3(4) . .
C3 C8 C2' 119.5(4) . .
C7 C8 C2 116.7(3) . .
C3 C8 C2 121.2(3) . .
C2' C8 C2 42.1(4) . .
C25 C22 C21 117.3(5) . .
C25 C22 C23 123.7(5) . .
C21 C22 C23 119.0(4) . .
C10 C11 C12 120.1(4) . .
C10 C9 C14 121.1(3) . .
C10 C9 O7 121.5(4) . .
C14 C9 O7 117.4(4) . .
C6 C7 C8 120.7(3) . .
O6 C15 O5 123.7(4) . .
O6 C15 C12 123.6(4) . .
O5 C15 C12 112.6(3) . .
N2 C16 C17 122.6(4) . .
N1 C27 C26 122.3(6) . .
C23 C24 C19 121.3(4) . .
C18 C17 C16 119.1(4) . .
C26 C25 C22 119.3(5) . .
C25 C26 C27 120.6(5) . .
O3 C2 O4 116.4(7) . .
O3 C2 C8 117.2(6) . .
O4 C2 C8 126.4(5) . .
O3 C2 Zn1 38.7(4) . .
O4 C2 Zn1 78.5(4) . .
C8 C2 Zn1 154.4(4) . .
O3 C2' O4' 110.0(9) . .
O3 C2' C8 120.4(8) . .
O4' C2' C8 127.2(8) . .
C2' O4' O3 31.2(5) . .

loop_
_geom_bond_atom_site_label_1
_geom_bond_atom_site_label_2
_geom_bond_distance
_geom_bond_site_symmetry_2
Zn1 O1 1.979(3) 3_675
Zn1 O3 1.943(4) .
Zn1 N1 2.097(3) .
Zn1 N2 2.117(3) .
Zn1 O8 2.317(5) .
Zn1 C2 2.666(6) .
C1 O2 1.230(4) .
C1 O1 1.269(4) .
C1 C3 1.496(4) .
O1 Zn1 1.979(3) 3_675
O7 C6 1.373(4) .
O7 C9 1.391(4) .
N2 C16 1.316(5) .
N2 C20 1.352(4) .
N1 C27 1.320(5) .
N1 C21 1.365(5) .
O5 C15 1.322(5) .
C3 C4 1.373(4) .
C3 C8 1.393(4) .
C12 C13 1.378(5) .
C12 C11 1.392(5) .
C12 C15 1.498(5) .
C20 C19 1.410(5) .
C20 C21 1.418(5) .
C4 C5 1.382(5) .
C10 C11 1.371(6) .
C10 C9 1.368(6) .
O6 C15 1.198(5) .
O3 C2 1.083(7) .
O3 C2' 1.032(9) .
O3 O4' 1.872(10) .
C19 C18 1.395(7) .
C19 C24 1.432(6) .
C23 C24 1.339(8) .
C23 C22 1.429(8) .
C13 C14 1.391(5) .
C14 C9 1.390(6) .
C6 C7 1.374(5) .
C6 C5 1.382(4) .
C18 C17 1.349(7) .
C21 C22 1.409(5) .
C8 C7 1.389(5) .
C8 C2' 1.606(10) .
C8 C2 1.601(7) .
C22 C25 1.404(7) .
C16 C17 1.396(6) .
C27 C26 1.397(9) .
C25 C26 1.339(10) .
C2 O4 1.200(8) .
C2' O4' 1.249(12) .

loop_
_geom_hbond_atom_site_label_D
_geom_hbond_atom_site_label_H
_geom_hbond_atom_site_label_A
_geom_hbond_distance_DH
_geom_hbond_distance_HA
_geom_hbond_distance_DA
_geom_hbond_angle_DHA
_geom_hbond_site_symmetry_A
O5 H5A O2 0.86 1.80 2.602(4) 154.6 1_656
O8 H8A O4 0.89 1.96 2.786(8) 153.4 3_675
